data_1502818
loop_
_publ_author_name
'Pettit, George R.'
'Meng, Yanhui'
'Pettit, Robin K.'
'Herald, Delbert L.'
'Cichacz, Zbigniew A.'
'Doubek, Dennis L.'
'Richert, Linda'

_publ_section_title
;
 Antineoplastic agents. 556. Isolation and structure of Coprinastatin 1
 from Coprinus cinereus.
;
_journal_issue 3
_journal_name_full 'Journal of natural products'
_journal_page_first 388
_journal_page_last 392
_journal_paper_doi 10.1021/np900371j
_journal_volume 73
_journal_year 2010
_chemical_formula_sum 'C15 H22 O2'
_chemical_formula_weight 234.33
_chemical_name_common 'Compound 2 - coprinol'
_chemical_name_systematic
; 
 ? 
;
_space_group_IT_number 15
_symmetry_cell_setting monoclinic
_symmetry_space_group_name_Hall '-C 2yc'
_symmetry_space_group_name_H-M 'C 1 2/c 1'
_atom_sites_solution_hydrogens geom
_atom_sites_solution_primary direct
_atom_sites_solution_secondary difmap
_audit_creation_method SHELXL-97
_cell_angle_alpha 90.00
_cell_angle_beta 92.677(2)
_cell_angle_gamma 90.00
_cell_formula_units_Z 8
_cell_length_a 31.0432(8)
_cell_length_b 8.6025(2)
_cell_length_c 9.5501(2)
_cell_measurement_reflns_used 3428
_cell_measurement_temperature 123(2)
_cell_measurement_theta_max 68.84
_cell_measurement_theta_min 5.09
_cell_volume 2547.56(10)
_computing_cell_refinement 'Bruker SMART'
_computing_data_collection 'Bruker SMART'
_computing_data_reduction 'Bruker SAINT'
_computing_molecular_graphics 'Bruker SHELXTL'
_computing_structure_refinement 'SHELXL-97 (Sheldrick, 1997)'
_computing_structure_solution 'SHELXS-97 (Sheldrick, 1990)'
_diffrn_ambient_temperature 123(2)
_diffrn_measured_fraction_theta_full 0.974
_diffrn_measured_fraction_theta_max 0.974
_diffrn_measurement_device_type 'CCD area detector'
_diffrn_measurement_method 'Phi and omega scans'
_diffrn_radiation_monochromator Graphite
_diffrn_radiation_source 'Fine-focus sealed tube'
_diffrn_radiation_type CuK\a
_diffrn_radiation_wavelength 1.54178
_diffrn_reflns_av_R_equivalents 0.0446
_diffrn_reflns_av_sigmaI/netI 0.0585
_diffrn_reflns_limit_h_max 36
_diffrn_reflns_limit_h_min -37
_diffrn_reflns_limit_k_max 10
_diffrn_reflns_limit_k_min -10
_diffrn_reflns_limit_l_max 11
_diffrn_reflns_limit_l_min -11
_diffrn_reflns_number 8891
_diffrn_reflns_theta_full 69.55
_diffrn_reflns_theta_max 69.55
_diffrn_reflns_theta_min 5.34
_exptl_absorpt_coefficient_mu 0.619
_exptl_absorpt_correction_T_max 0.964
_exptl_absorpt_correction_T_min 0.664
_exptl_absorpt_correction_type empirical
_exptl_absorpt_process_details 'SADABS-Acta Cryst. A51, 33-35 (1995)'
_exptl_crystal_colour Colorless
_exptl_crystal_density_diffrn 1.222
_exptl_crystal_density_meas ?
_exptl_crystal_description Needles
_exptl_crystal_F_000 1024
_exptl_crystal_size_max 0.58
_exptl_crystal_size_mid 0.19
_exptl_crystal_size_min 0.13
_refine_diff_density_max 0.438
_refine_diff_density_min -0.332
_refine_diff_density_rms 0.074
_refine_ls_extinction_method none
_refine_ls_goodness_of_fit_ref 1.063
_refine_ls_hydrogen_treatment constr
_refine_ls_matrix_type 'Full-matrix least-squares'
_refine_ls_number_parameters 160
_refine_ls_number_reflns 2343
_refine_ls_number_restraints 0
_refine_ls_restrained_S_all 1.063
_refine_ls_R_factor_all 0.0640
_refine_ls_R_factor_gt 0.0575
_refine_ls_shift/su_max 0.001
_refine_ls_shift/su_mean 0.000
_refine_ls_structure_factor_coef Fsqd
_refine_ls_weighting_details 'calc w=1/[\s^2^(Fo^2^)+(0.0907P)^2^+1.8017P] where P=(Fo^2^+2Fc^2^)/3'
_refine_ls_weighting_scheme calc
_refine_ls_wR_factor_gt 0.1471
_refine_ls_wR_factor_ref 0.1549
_reflns_number_gt 2037
_reflns_number_total 2343
_reflns_threshold_expression >2sigma(I)
_cod_data_source_file np900371j_si_004.cif
_cod_data_source_block c2overc
_cod_depositor_comments
;
The following automatic conversions were performed:

'_symmetry_cell_setting' value 'Monoclinic' changed to 'monoclinic'
according to /home/saulius/struct/CIF-dictionaries/cif_core.dic
dictionary named 'cif_core.dic' version 2.4.2 from
2011-04-26.

'_atom_sites_solution_hydrogens' value 'Geom' changed to
'geom' according to
/home/saulius/struct/CIF-dictionaries/cif_core.dic dictionary named
'cif_core.dic' version 2.4.2 from
2011-04-26.

'_atom_sites_solution_primary' value 'Direct' changed to
'direct' according to
/home/saulius/struct/CIF-dictionaries/cif_core.dic dictionary named
'cif_core.dic' version 2.4.2 from
2011-04-26.

'_atom_sites_solution_secondary' value 'Difmap' changed
to 'difmap' according to
/home/saulius/struct/CIF-dictionaries/cif_core.dic dictionary named
'cif_core.dic' version 2.4.2 from
2011-04-26.

'_exptl_absorpt_correction_type' value 'Empirical'
changed to 'empirical' according to
/home/saulius/struct/CIF-dictionaries/cif_core.dic dictionary named
'cif_core.dic' version 2.4.2 from
2011-04-26.

'_refine_ls_hydrogen_treatment' value 'Constr' changed
to 'constr' according to
/home/saulius/struct/CIF-dictionaries/cif_core.dic dictionary named
'cif_core.dic' version 2.4.2 from
2011-04-26.

'_refine_ls_weighting_scheme' value 'Calc' changed to
'calc' according to
/home/saulius/struct/CIF-dictionaries/cif_core.dic dictionary named
'cif_core.dic' version 2.4.2 from 2011-04-26.

Automatic conversion script
Id: cif_fix_values 1715 2011-07-08 13:25:40Z adriana 

The following automatic conversions were performed:

'_exptl_crystal_density_meas' value 'Not measured' was changed to '?'
- the value is perceived as not measured.

Automatic conversion script
Id: cif_fix_values 3008 2015-01-20 13:52:24Z robertas 
;
_cod_original_sg_symbol_H-M C2/c
_cod_database_code 1502818

loop_
_symmetry_equiv_pos_as_xyz
'x, y, z'
'-x, y, -z+1/2'
'x+1/2, y+1/2, z'
'-x+1/2, y+1/2, -z+1/2'
'-x, -y, -z'
'x, -y, z-1/2'
'-x+1/2, -y+1/2, -z'
'x+1/2, -y+1/2, z-1/2'

loop_
_atom_site_label
_atom_site_type_symbol
_atom_site_fract_x
_atom_site_fract_y
_atom_site_fract_z
_atom_site_U_iso_or_equiv
_atom_site_adp_type
_atom_site_occupancy
_atom_site_symmetry_multiplicity
_atom_site_calc_flag
_atom_site_refinement_flags
C1 C 0.36113(5) 1.28919(18) 0.31251(17) 0.0217(4) Uani 1 1 d .
H1A H 0.3797 1.3388 0.2439 0.026 Uiso 1 1 calc R
H1B H 0.3573 1.3619 0.3913 0.026 Uiso 1 1 calc R
C2 C 0.31694(5) 1.24156(18) 0.24239(17) 0.0224(4) Uani 1 1 d .
C3 C 0.32453(5) 1.07158(18) 0.19524(17) 0.0216(4) Uani 1 1 d .
H3A H 0.2979 1.0090 0.2011 0.026 Uiso 1 1 calc R
H3B H 0.3341 1.0681 0.0979 0.026 Uiso 1 1 calc R
C3A C 0.35944(5) 1.01301(18) 0.29731(16) 0.0196(4) Uani 1 1 d .
C4 C 0.37223(5) 0.86013(18) 0.32447(16) 0.0199(4) Uani 1 1 d .
C5 C 0.40570(5) 0.83551(18) 0.42712(16) 0.0200(4) Uani 1 1 d .
C6 C 0.42643(5) 0.96064(19) 0.49717(15) 0.0199(4) Uani 1 1 d .
C7 C 0.41396(5) 1.11223(18) 0.46081(16) 0.0194(4) Uani 1 1 d .
C7A C 0.38012(5) 1.13759(18) 0.36397(16) 0.0188(4) Uani 1 1 d .
O7 O 0.43603(3) 1.23542(13) 0.52392(12) 0.0236(3) Uani 1 1 d .
H7 H 0.4389 1.3067 0.4650 0.035 Uiso 1 1 calc R
C8 C 0.46123(5) 0.93587(19) 0.61122(17) 0.0238(4) Uani 1 1 d .
H8A H 0.4729 1.0367 0.6422 0.036 Uiso 1 1 calc R
H8B H 0.4844 0.8725 0.5746 0.036 Uiso 1 1 calc R
H8C H 0.4490 0.8824 0.6907 0.036 Uiso 1 1 calc R
C9 C 0.28297(5) 1.2433(2) 0.3535(2) 0.0301(4) Uani 1 1 d .
H9A H 0.2799 1.3492 0.3896 0.045 Uiso 1 1 calc R
H9B H 0.2920 1.1735 0.4305 0.045 Uiso 1 1 calc R
H9C H 0.2552 1.2082 0.3114 0.045 Uiso 1 1 calc R
C10 C 0.30304(6) 1.3476(2) 0.12104(19) 0.0314(4) Uani 1 1 d .
H10A H 0.2757 1.3104 0.0780 0.047 Uiso 1 1 calc R
H10B H 0.3252 1.3470 0.0511 0.047 Uiso 1 1 calc R
H10C H 0.2993 1.4537 0.1559 0.047 Uiso 1 1 calc R
C11 C 0.35047(5) 0.72884(19) 0.24442(17) 0.0237(4) Uani 1 1 d .
H11A H 0.3323 0.6702 0.3070 0.036 Uiso 1 1 calc R
H11B H 0.3724 0.6597 0.2079 0.036 Uiso 1 1 calc R
H11C H 0.3325 0.7711 0.1663 0.036 Uiso 1 1 calc R
C12 C 0.42227(5) 0.67149(18) 0.45432(17) 0.0223(4) Uani 1 1 d .
H12A H 0.4343 0.6628 0.5518 0.027 Uiso 1 1 calc R
H12B H 0.3983 0.5961 0.4417 0.027 Uiso 1 1 calc R
C13 C 0.45687(5) 0.63589(18) 0.35246(17) 0.0228(4) Uani 1 1 d .
H13A H 0.4445 0.6446 0.2554 0.027 Uiso 1 1 calc R
H13B H 0.4803 0.7134 0.3644 0.027 Uiso 1 1 calc R
O13 O 0.47444(4) 0.48187(13) 0.37401(12) 0.0242(3) Uani 1 1 d .
H13 H 0.4881 0.4781 0.4519 0.036 Uiso 1 1 calc R

loop_
_atom_site_aniso_label
_atom_site_aniso_U_11
_atom_site_aniso_U_22
_atom_site_aniso_U_33
_atom_site_aniso_U_23
_atom_site_aniso_U_13
_atom_site_aniso_U_12
C1 0.0185(8) 0.0212(8) 0.0256(8) 0.0004(6) 0.0018(6) 0.0002(6)
C2 0.0171(8) 0.0231(8) 0.0270(9) -0.0015(6) 0.0006(6) 0.0009(6)
C3 0.0173(7) 0.0224(8) 0.0252(8) -0.0015(6) 0.0010(6) -0.0009(6)
C3A 0.0154(7) 0.0234(8) 0.0205(7) -0.0008(6) 0.0044(6) -0.0012(6)
C4 0.0159(8) 0.0229(8) 0.0214(8) -0.0005(6) 0.0048(6) -0.0014(6)
C5 0.0167(7) 0.0219(8) 0.0218(8) 0.0012(6) 0.0050(6) 0.0006(6)
C6 0.0146(7) 0.0260(8) 0.0196(8) 0.0008(6) 0.0059(6) -0.0003(6)
C7 0.0151(7) 0.0245(8) 0.0189(7) -0.0023(6) 0.0046(6) -0.0019(6)
C7A 0.0148(7) 0.0214(8) 0.0206(8) -0.0004(6) 0.0054(6) 0.0001(6)
O7 0.0228(6) 0.0241(6) 0.0236(6) -0.0014(4) -0.0005(5) -0.0047(4)
C8 0.0184(8) 0.0299(8) 0.0231(8) 0.0020(6) 0.0013(6) -0.0006(6)
C9 0.0193(8) 0.0340(9) 0.0375(10) -0.0056(7) 0.0057(7) 0.0013(7)
C10 0.0318(10) 0.0259(9) 0.0354(10) -0.0004(7) -0.0087(7) 0.0015(7)
C11 0.0209(8) 0.0228(8) 0.0273(8) -0.0012(6) -0.0008(6) -0.0007(6)
C12 0.0191(8) 0.0218(8) 0.0263(8) 0.0036(6) 0.0034(6) 0.0006(6)
C13 0.0210(8) 0.0211(8) 0.0265(8) 0.0023(6) 0.0027(6) 0.0031(6)
O13 0.0237(6) 0.0214(6) 0.0275(6) 0.0024(5) 0.0020(4) 0.0032(4)

loop_
_atom_type_symbol
_atom_type_description
_atom_type_scat_dispersion_real
_atom_type_scat_dispersion_imag
_atom_type_scat_source
C C 0.0181 0.0091 'International Tables Vol C Tables 4.2.6.8 and 6.1.1.4'
H H 0.0000 0.0000 'International Tables Vol C Tables 4.2.6.8 and 6.1.1.4'
O O 0.0492 0.0322 'International Tables Vol C Tables 4.2.6.8 and 6.1.1.4'

loop_
_geom_angle_atom_site_label_1
_geom_angle_atom_site_label_2
_geom_angle_atom_site_label_3
_geom_angle
C7A C1 C2 103.71(12)
C7A C1 H1A 111.0
C2 C1 H1A 111.0
C7A C1 H1B 111.0
C2 C1 H1B 111.0
H1A C1 H1B 109.0
C10 C2 C9 110.01(14)
C10 C2 C3 112.67(14)
C9 C2 C3 109.22(13)
C10 C2 C1 112.56(13)
C9 C2 C1 108.78(13)
C3 C2 C1 103.34(12)
C3A C3 C2 103.97(12)
C3A C3 H3A 111.0
C2 C3 H3A 111.0
C3A C3 H3B 111.0
C2 C3 H3B 111.0
H3A C3 H3B 109.0
C7A C3A C4 121.40(14)
C7A C3A C3 109.94(13)
C4 C3A C3 128.63(14)
C3A C4 C5 117.70(14)
C3A C4 C11 119.72(14)
C5 C4 C11 122.58(14)
C6 C5 C4 121.41(14)
C6 C5 C12 119.03(14)
C4 C5 C12 119.37(14)
C7 C6 C5 118.68(14)
C7 C6 C8 119.33(14)
C5 C6 C8 121.99(14)
C7A C7 O7 120.99(14)
C7A C7 C6 120.34(14)
O7 C7 C6 118.67(13)
C7 C7A C3A 120.33(14)
C7 C7A C1 128.95(14)
C3A C7A C1 110.70(13)
C7 O7 H7 109.5
C6 C8 H8A 109.5
C6 C8 H8B 109.5
H8A C8 H8B 109.5
C6 C8 H8C 109.5
H8A C8 H8C 109.5
H8B C8 H8C 109.5
C2 C9 H9A 109.5
C2 C9 H9B 109.5
H9A C9 H9B 109.5
C2 C9 H9C 109.5
H9A C9 H9C 109.5
H9B C9 H9C 109.5
C2 C10 H10A 109.5
C2 C10 H10B 109.5
H10A C10 H10B 109.5
C2 C10 H10C 109.5
H10A C10 H10C 109.5
H10B C10 H10C 109.5
C4 C11 H11A 109.5
C4 C11 H11B 109.5
H11A C11 H11B 109.5
C4 C11 H11C 109.5
H11A C11 H11C 109.5
H11B C11 H11C 109.5
C13 C12 C5 108.82(12)
C13 C12 H12A 109.9
C5 C12 H12A 109.9
C13 C12 H12B 109.9
C5 C12 H12B 109.9
H12A C12 H12B 108.3
O13 C13 C12 111.64(12)
O13 C13 H13A 109.3
C12 C13 H13A 109.3
O13 C13 H13B 109.3
C12 C13 H13B 109.3
H13A C13 H13B 108.0
C13 O13 H13 109.5

loop_
_geom_bond_atom_site_label_1
_geom_bond_atom_site_label_2
_geom_bond_distance
C1 C7A 1.504(2)
C1 C2 1.553(2)
C1 H1A 0.9900
C1 H1B 0.9900
C2 C10 1.521(2)
C2 C9 1.530(2)
C2 C3 1.551(2)
C3 C3A 1.510(2)
C3 H3A 0.9900
C3 H3B 0.9900
C3A C7A 1.389(2)
C3A C4 1.395(2)
C4 C5 1.411(2)
C4 C11 1.506(2)
C5 C6 1.407(2)
C5 C12 1.520(2)
C6 C7 1.399(2)
C6 C8 1.513(2)
C7 C7A 1.384(2)
C7 O7 1.3846(19)
O7 H7 0.8400
C8 H8A 0.9800
C8 H8B 0.9800
C8 H8C 0.9800
C9 H9A 0.9800
C9 H9B 0.9800
C9 H9C 0.9800
C10 H10A 0.9800
C10 H10B 0.9800
C10 H10C 0.9800
C11 H11A 0.9800
C11 H11B 0.9800
C11 H11C 0.9800
C12 C13 1.514(2)
C12 H12A 0.9900
C12 H12B 0.9900
C13 O13 1.4439(18)
C13 H13A 0.9900
C13 H13B 0.9900
O13 H13 0.8400

loop_
_geom_torsion_atom_site_label_1
_geom_torsion_atom_site_label_2
_geom_torsion_atom_site_label_3
_geom_torsion_atom_site_label_4
_geom_torsion
C7A C1 C2 C10 -149.19(14)
C7A C1 C2 C9 88.62(14)
C7A C1 C2 C3 -27.36(15)
C10 C2 C3 C3A 149.10(13)
C9 C2 C3 C3A -88.33(15)
C1 C2 C3 C3A 27.34(15)
C2 C3 C3A C7A -17.58(16)
C2 C3 C3A C4 164.37(15)
C7A C3A C4 C5 2.9(2)
C3 C3A C4 C5 -179.24(14)
C7A C3A C4 C11 -176.81(13)
C3 C3A C4 C11 1.0(2)
C3A C4 C5 C6 -1.8(2)
C11 C4 C5 C6 177.92(13)
C3A C4 C5 C12 -176.71(13)
C11 C4 C5 C12 3.0(2)
C4 C5 C6 C7 -1.5(2)
C12 C5 C6 C7 173.38(13)
C4 C5 C6 C8 177.71(13)
C12 C5 C6 C8 -7.4(2)
C5 C6 C7 C7A 3.9(2)
C8 C6 C7 C7A -175.39(13)
C5 C6 C7 O7 -176.33(12)
C8 C6 C7 O7 4.4(2)
O7 C7 C7A C3A 177.37(13)
C6 C7 C7A C3A -2.9(2)
O7 C7 C7A C1 -1.1(2)
C6 C7 C7A C1 178.72(13)
C4 C3A C7A C7 -0.6(2)
C3 C3A C7A C7 -178.85(13)
C4 C3A C7A C1 178.05(13)
C3 C3A C7A C1 -0.16(17)
C2 C1 C7A C7 -163.66(15)
C2 C1 C7A C3A 17.79(16)
C6 C5 C12 C13 -88.71(17)
C4 C5 C12 C13 86.33(17)
C5 C12 C13 O13 179.24(12)

loop_
_cod_related_entry_id
_cod_related_entry_database
_cod_related_entry_code
1 ChemSpider 24680015
